data_4329916
loop_
_publ_author_name
'Eleanor Magdzinski'
'Pierangelo Gobbo'
'Caleb D. Martin'
'Mark S. Workentin'
'Paul J. Ragogna'

_publ_contact_author_address
;Department of Chemistry
Western University
1151 Richmond St.
London Ontario
Canada
N6A 3K7
;
_publ_contact_author_email pragogna@uwo.ca
_publ_contact_author_name 'Paul J. Ragogna'
_publ_contact_author_phone 519-661-2111
_publ_section_title
;
 The Syntheses and Electrochemical Studies of a Ferrocene Substituted
 Diiminopyridine Ligand and Its P, S, Se, and Te Complexes
;
_journal_name_full 'Inorganic Chemistry'
_journal_page_first 8425
_journal_page_last 8432
_journal_paper_doi 10.1021/ic300974u
_journal_volume 51
_journal_year 2012
_chemical_formula_moiety 'C27 H23 Fe2 N3 P, I3'
_chemical_formula_sum 'C27 H23 Fe2 I3 N3 P'
_chemical_formula_weight 912.85
_chemical_name_systematic
; 
 ? 
;
_space_group_IT_number 15
_symmetry_cell_setting monoclinic
_symmetry_space_group_name_Hall '-C 2yc'
_symmetry_space_group_name_H-M 'C 1 2/c 1'
_atom_sites_solution_hydrogens geom
_atom_sites_solution_primary direct
_atom_sites_solution_secondary difmap
_audit_creation_method SHELXL-97
_cell_angle_alpha 90.00
_cell_angle_beta 99.153(2)
_cell_angle_gamma 90.00
_cell_formula_units_Z 4
_cell_length_a 12.0077(10)
_cell_length_b 17.2096(14)
_cell_length_c 13.8818(11)
_cell_measurement_reflns_used 5154
_cell_measurement_temperature 150(2)
_cell_measurement_theta_max 28.03
_cell_measurement_theta_min 2.37
_cell_volume 2832.1(4)
_computing_cell_refinement 'Bruker SAINT'
_computing_data_collection 'Bruker APEX2'
_computing_data_reduction 'Bruker SAINT'
_computing_molecular_graphics 'Bruker SHELXTL'
_computing_publication_material 'Bruker SHELXTL'
_computing_structure_refinement 'SHELXL-97 (Sheldrick, 1997)'
_computing_structure_solution 'SHELXS-97 (Sheldrick, 1990)'
_diffrn_ambient_temperature 150(2)
_diffrn_measured_fraction_theta_full 0.996
_diffrn_measured_fraction_theta_max 0.996
_diffrn_measurement_device_type 'Bruker APEX-II CCD'
_diffrn_measurement_method '\f and \w scans'
_diffrn_radiation_monochromator graphite
_diffrn_radiation_source 'fine-focus sealed tube'
_diffrn_radiation_type MoK\a
_diffrn_radiation_wavelength 0.71073
_diffrn_reflns_av_R_equivalents 0.0330
_diffrn_reflns_av_sigmaI/netI 0.0253
_diffrn_reflns_limit_h_max 15
_diffrn_reflns_limit_h_min -15
_diffrn_reflns_limit_k_max 22
_diffrn_reflns_limit_k_min -22
_diffrn_reflns_limit_l_max 18
_diffrn_reflns_limit_l_min -17
_diffrn_reflns_number 19295
_diffrn_reflns_theta_full 28.31
_diffrn_reflns_theta_max 28.31
_diffrn_reflns_theta_min 2.09
_exptl_absorpt_coefficient_mu 4.373
_exptl_absorpt_correction_T_max 0.5413
_exptl_absorpt_correction_T_min 0.3815
_exptl_absorpt_correction_type multi-scan
_exptl_absorpt_process_details 'SADABS (Sheldrick, 1996)'
_exptl_crystal_colour green
_exptl_crystal_density_diffrn 2.141
_exptl_crystal_description block
_exptl_crystal_F_000 1728
_exptl_crystal_size_max 0.27
_exptl_crystal_size_mid 0.17
_exptl_crystal_size_min 0.16
_refine_diff_density_max 1.167
_refine_diff_density_min -1.238
_refine_diff_density_rms 0.108
_refine_ls_extinction_method none
_refine_ls_goodness_of_fit_ref 1.085
_refine_ls_hydrogen_treatment constr
_refine_ls_matrix_type full
_refine_ls_number_parameters 170
_refine_ls_number_reflns 3511
_refine_ls_number_restraints 0
_refine_ls_restrained_S_all 1.085
_refine_ls_R_factor_all 0.0550
_refine_ls_R_factor_gt 0.0343
_refine_ls_shift/su_max 0.000
_refine_ls_shift/su_mean 0.000
_refine_ls_structure_factor_coef Fsqd
_refine_ls_weighting_details 'calc w=1/[\s^2^(Fo^2^)+(0.0171P)^2^+14.8799P] where P=(Fo^2^+2Fc^2^)/3'
_refine_ls_weighting_scheme calc
_refine_ls_wR_factor_gt 0.0637
_refine_ls_wR_factor_ref 0.0740
_reflns_number_gt 2676
_reflns_number_total 3511
_reflns_threshold_expression >2sigma(I)
_cod_data_source_file ic300974u_si_001_5.cif
_cod_data_source_block 1FcP
_cod_original_sg_symbol_Hall -C2yc
_cod_database_code 4329916

loop_
_symmetry_equiv_pos_as_xyz
'x, y, z'
'-x, y, -z+1/2'
'x+1/2, y+1/2, z'
'-x+1/2, y+1/2, -z+1/2'
'-x, -y, -z'
'x, -y, z-1/2'
'-x+1/2, -y+1/2, -z'
'x+1/2, -y+1/2, z-1/2'

loop_
_atom_site_label
_atom_site_type_symbol
_atom_site_fract_x
_atom_site_fract_y
_atom_site_fract_z
_atom_site_U_iso_or_equiv
_atom_site_adp_type
_atom_site_occupancy
_atom_site_symmetry_multiplicity
_atom_site_calc_flag
_atom_site_refinement_flags
_atom_site_disorder_group
I1 I 0.04817(3) 0.246908(18) -0.45020(3) 0.05322(11) Uani 1 1 d . .
I2 I 0.0000 0.25005(2) -0.2500 0.04385(12) Uani 1 2 d S .
Fe1 Fe 0.27113(4) -0.04327(3) 0.48709(4) 0.02431(12) Uani 1 1 d . .
N1 N 0.1598(2) 0.06060(18) 0.3188(2) 0.0256(6) Uani 1 1 d . .
N2 N 0.0000 0.1420(3) 0.2500 0.0284(10) Uani 1 2 d S .
C8 C 0.3124(3) -0.1197(2) 0.3860(3) 0.0343(9) Uani 1 1 d . .
H8A H 0.3200 -0.1773 0.3944 0.041 Uiso 1 1 calc R .
C9 C 0.2116(3) -0.0792(2) 0.3484(3) 0.0292(8) Uani 1 1 d . .
H9A H 0.1361 -0.1030 0.3250 0.035 Uiso 1 1 calc R .
C5 C 0.2383(3) 0.0017(2) 0.3502(3) 0.0268(8) Uani 1 1 d . .
C1 C 0.1860(3) 0.1347(2) 0.3264(3) 0.0307(8) Uani 1 1 d . .
H1A H 0.2585 0.1531 0.3546 0.037 Uiso 1 1 calc R .
C2 C 0.0967(3) 0.1840(2) 0.2888(3) 0.0300(8) Uani 1 1 d . .
C3 C 0.0957(4) 0.2645(2) 0.2876(3) 0.0364(9) Uani 1 1 d . .
H3A H 0.1623 0.2922 0.3131 0.044 Uiso 1 1 calc R .
C4 C 0.0000 0.3049(3) 0.2500 0.0385(14) Uani 1 2 d S .
H4A H 0.0000 0.3601 0.2500 0.046 Uiso 1 2 calc SR .
C7 C 0.4002(3) -0.0643(2) 0.4106(3) 0.0333(9) Uani 1 1 d . .
H7A H 0.4799 -0.0764 0.4398 0.040 Uiso 1 1 calc R .
C6 C 0.3552(3) 0.0113(2) 0.3891(3) 0.0296(8) Uani 1 1 d . .
H6A H 0.3972 0.0616 0.3991 0.035 Uiso 1 1 calc R .
C14 C 0.1728(4) 0.0124(3) 0.5725(3) 0.0396(10) Uani 1 1 d . .
H14A H 0.1189 0.0557 0.5517 0.048 Uiso 1 1 calc R .
C13 C 0.1475(4) -0.0683(3) 0.5667(3) 0.0405(10) Uani 1 1 d . .
H13A H 0.0725 -0.0920 0.5415 0.049 Uiso 1 1 calc R .
C12 C 0.2474(4) -0.1090(3) 0.6040(3) 0.0454(11) Uani 1 1 d . .
H12A H 0.2556 -0.1668 0.6093 0.054 Uiso 1 1 calc R .
C11 C 0.3326(4) -0.0546(3) 0.6323(3) 0.0443(11) Uani 1 1 d . .
H11A H 0.4124 -0.0669 0.6608 0.053 Uiso 1 1 calc R .
C10 C 0.2873(4) 0.0203(3) 0.6133(3) 0.0413(11) Uani 1 1 d . .
H10A H 0.3293 0.0704 0.6260 0.050 Uiso 1 1 calc R .
P1 P -0.0203(2) 0.04289(11) 0.2417(4) 0.0234(9) Uani 0.489(3) 1 d P 1

loop_
_atom_site_aniso_label
_atom_site_aniso_U_11
_atom_site_aniso_U_22
_atom_site_aniso_U_33
_atom_site_aniso_U_23
_atom_site_aniso_U_13
_atom_site_aniso_U_12
I1 0.0592(2) 0.03626(17) 0.0585(2) -0.00531(15) -0.00822(16) -0.00915(14)
I2 0.0392(2) 0.02239(18) 0.0615(3) 0.000 -0.01776(19) 0.000
Fe1 0.0227(2) 0.0269(3) 0.0234(2) -0.0024(2) 0.00365(19) -0.0014(2)
N1 0.0247(15) 0.0315(17) 0.0207(14) -0.0001(12) 0.0039(12) -0.0031(12)
N2 0.031(2) 0.030(2) 0.026(2) 0.000 0.0093(19) 0.000
C8 0.040(2) 0.033(2) 0.030(2) -0.0062(17) 0.0059(18) 0.0045(17)
C9 0.0286(19) 0.031(2) 0.0268(19) -0.0063(15) 0.0002(15) -0.0028(16)
C5 0.0248(18) 0.032(2) 0.0239(18) -0.0032(15) 0.0037(15) -0.0042(15)
C1 0.0283(19) 0.035(2) 0.0287(19) -0.0030(16) 0.0036(16) -0.0065(16)
C2 0.033(2) 0.032(2) 0.0260(19) 0.0012(16) 0.0076(16) -0.0024(16)
C3 0.044(2) 0.036(2) 0.030(2) 0.0011(17) 0.0087(18) -0.0059(18)
C4 0.055(4) 0.023(3) 0.039(3) 0.000 0.013(3) 0.000
C7 0.0257(19) 0.045(2) 0.029(2) -0.0040(17) 0.0044(16) 0.0042(17)
C6 0.0244(18) 0.036(2) 0.0287(19) -0.0001(16) 0.0068(16) -0.0046(16)
C14 0.045(2) 0.047(3) 0.029(2) 0.0010(18) 0.0124(19) 0.015(2)
C13 0.034(2) 0.057(3) 0.032(2) -0.003(2) 0.0128(18) -0.012(2)
C12 0.064(3) 0.039(2) 0.039(2) 0.009(2) 0.023(2) 0.007(2)
C11 0.035(2) 0.075(4) 0.0218(19) 0.005(2) 0.0015(17) 0.009(2)
C10 0.048(3) 0.050(3) 0.029(2) -0.0142(19) 0.0148(19) -0.016(2)
P1 0.019(2) 0.0259(9) 0.0254(19) 0.0011(10) 0.0047(19) 0.0029(7)

loop_
_atom_type_symbol
_atom_type_description
_atom_type_scat_dispersion_real
_atom_type_scat_dispersion_imag
_atom_type_scat_source
C C 0.0033 0.0016 'International Tables Vol C Tables 4.2.6.8 and 6.1.1.4'
H H 0.0000 0.0000 'International Tables Vol C Tables 4.2.6.8 and 6.1.1.4'
N N 0.0061 0.0033 'International Tables Vol C Tables 4.2.6.8 and 6.1.1.4'
P P 0.1023 0.0942 'International Tables Vol C Tables 4.2.6.8 and 6.1.1.4'
Fe Fe 0.3463 0.8444 'International Tables Vol C Tables 4.2.6.8 and 6.1.1.4'
I I -0.4742 1.8119 'International Tables Vol C Tables 4.2.6.8 and 6.1.1.4'

loop_
_geom_angle_atom_site_label_1
_geom_angle_atom_site_label_2
_geom_angle_atom_site_label_3
_geom_angle
_geom_angle_site_symmetry_1
_geom_angle_site_symmetry_3
I1 I2 I1 177.882(19) . 2_554
C5 Fe1 C13 122.67(16) . .
C5 Fe1 C12 157.93(18) . .
C13 Fe1 C12 40.69(18) . .
C5 Fe1 C9 41.08(15) . .
C13 Fe1 C9 105.80(16) . .
C12 Fe1 C9 120.73(18) . .
C5 Fe1 C14 108.72(16) . .
C13 Fe1 C14 40.83(18) . .
C12 Fe1 C14 68.31(18) . .
C9 Fe1 C14 122.85(17) . .
C5 Fe1 C8 68.55(16) . .
C13 Fe1 C8 121.02(18) . .
C12 Fe1 C8 105.65(18) . .
C9 Fe1 C8 40.77(15) . .
C14 Fe1 C8 158.16(18) . .
C5 Fe1 C11 160.98(18) . .
C13 Fe1 C11 67.87(18) . .
C12 Fe1 C11 40.04(19) . .
C9 Fe1 C11 156.84(19) . .
C14 Fe1 C11 67.85(17) . .
C8 Fe1 C11 121.86(18) . .
C5 Fe1 C7 68.41(15) . .
C13 Fe1 C7 157.49(18) . .
C12 Fe1 C7 121.94(18) . .
C9 Fe1 C7 68.74(15) . .
C14 Fe1 C7 160.22(18) . .
C8 Fe1 C7 40.75(16) . .
C11 Fe1 C7 108.10(17) . .
C5 Fe1 C6 41.06(14) . .
C13 Fe1 C6 159.81(18) . .
C12 Fe1 C6 158.69(18) . .
C9 Fe1 C6 69.39(15) . .
C14 Fe1 C6 124.25(17) . .
C8 Fe1 C6 68.89(16) . .
C11 Fe1 C6 124.13(17) . .
C7 Fe1 C6 40.70(16) . .
C5 Fe1 C10 125.07(18) . .
C13 Fe1 C10 68.04(17) . .
C12 Fe1 C10 67.75(19) . .
C9 Fe1 C10 160.12(18) . .
C14 Fe1 C10 40.28(17) . .
C8 Fe1 C10 158.74(18) . .
C11 Fe1 C10 40.26(19) . .
C7 Fe1 C10 124.18(17) . .
C6 Fe1 C10 109.49(17) . .
C1 N1 C5 122.3(3) . .
C1 N1 P1 113.6(3) . 2
C5 N1 P1 123.9(3) . 2
C1 N1 P1 111.4(3) . .
C5 N1 P1 126.1(2) . .
P1 N1 P1 2.21(6) 2 .
C2 N2 C2 117.9(5) . 2
C2 N2 P1 112.6(2) . 2
C2 N2 P1 129.4(3) 2 2
C2 N2 P1 129.4(3) . .
C2 N2 P1 112.6(2) 2 .
P1 N2 P1 16.80(15) 2 .
C9 C8 C7 108.3(4) . .
C9 C8 Fe1 69.6(2) . .
C7 C8 Fe1 69.7(2) . .
C9 C8 H8A 125.8 . .
C7 C8 H8A 125.8 . .
Fe1 C8 H8A 125.8 . .
C8 C9 C5 107.2(3) . .
C8 C9 Fe1 69.7(2) . .
C5 C9 Fe1 69.1(2) . .
C8 C9 H9A 126.4 . .
C5 C9 H9A 126.4 . .
Fe1 C9 H9A 126.4 . .
N1 C5 C9 124.0(3) . .
N1 C5 C6 127.0(3) . .
C9 C5 C6 108.9(3) . .
N1 C5 Fe1 125.9(3) . .
C9 C5 Fe1 69.8(2) . .
C6 C5 Fe1 70.1(2) . .
N1 C1 C2 113.5(3) . .
N1 C1 H1A 123.3 . .
C2 C1 H1A 123.3 . .
C3 C2 N2 120.4(4) . .
C3 C2 C1 127.9(4) . .
N2 C2 C1 111.7(3) . .
C4 C3 C2 121.0(4) . .
C4 C3 H3A 119.5 . .
C2 C3 H3A 119.5 . .
C3 C4 C3 119.2(6) 2 .
C3 C4 H4A 120.4 2 .
C3 C4 H4A 120.4 . .
C8 C7 C6 108.7(3) . .
C8 C7 Fe1 69.5(2) . .
C6 C7 Fe1 69.7(2) . .
C8 C7 H7A 125.6 . .
C6 C7 H7A 125.6 . .
Fe1 C7 H7A 125.6 . .
C7 C6 C5 106.8(3) . .
C7 C6 Fe1 69.6(2) . .
C5 C6 Fe1 68.9(2) . .
C7 C6 H6A 126.6 . .
C5 C6 H6A 126.6 . .
Fe1 C6 H6A 126.6 . .
C10 C14 C13 107.7(4) . .
C10 C14 Fe1 70.2(2) . .
C13 C14 Fe1 69.3(2) . .
C10 C14 H14A 126.2 . .
C13 C14 H14A 126.2 . .
Fe1 C14 H14A 126.2 . .
C12 C13 C14 107.6(4) . .
C12 C13 Fe1 69.7(2) . .
C14 C13 Fe1 69.9(2) . .
C12 C13 H13A 126.2 . .
C14 C13 H13A 126.2 . .
Fe1 C13 H13A 126.2 . .
C11 C12 C13 108.1(4) . .
C11 C12 Fe1 70.3(2) . .
C13 C12 Fe1 69.6(2) . .
C11 C12 H12A 125.9 . .
C13 C12 H12A 125.9 . .
Fe1 C12 H12A 125.9 . .
C12 C11 C10 108.5(4) . .
C12 C11 Fe1 69.7(2) . .
C10 C11 Fe1 70.1(2) . .
C12 C11 H11A 125.7 . .
C10 C11 H11A 125.7 . .
Fe1 C11 H11A 125.7 . .
C11 C10 C14 108.0(4) . .
C11 C10 Fe1 69.6(2) . .
C14 C10 Fe1 69.5(2) . .
C11 C10 H10A 126.0 . .
C14 C10 H10A 126.0 . .
Fe1 C10 H10A 126.0 . .
P1 P1 N2 81.60(7) 2 .
P1 P1 N1 170.0(3) 2 2
N2 P1 N1 88.52(14) . 2
P1 P1 N1 7.8(2) 2 .
N2 P1 N1 73.90(11) . .
N1 P1 N1 162.4(2) 2 .

loop_
_geom_bond_atom_site_label_1
_geom_bond_atom_site_label_2
_geom_bond_distance
_geom_bond_site_symmetry_2
I1 I2 2.9278(4) .
I2 I1 2.9278(4) 2_554
Fe1 C5 2.031(4) .
Fe1 C13 2.033(4) .
Fe1 C12 2.035(4) .
Fe1 C9 2.040(4) .
Fe1 C14 2.041(4) .
Fe1 C8 2.042(4) .
Fe1 C11 2.043(4) .
Fe1 C7 2.045(4) .
Fe1 C6 2.047(4) .
Fe1 C10 2.049(4) .
N1 C1 1.314(5) .
N1 C5 1.406(5) .
N1 P1 1.777(4) 2
N1 P1 2.275(4) .
N2 C2 1.400(4) .
N2 C2 1.400(4) 2
N2 P1 1.725(5) 2
N2 P1 1.725(5) .
C8 C9 1.422(5) .
C8 C7 1.423(6) .
C8 H8A 1.0000 .
C9 C5 1.428(5) .
C9 H9A 1.0000 .
C5 C6 1.430(5) .
C1 C2 1.401(5) .
C1 H1A 0.9500 .
C2 C3 1.387(5) .
C3 C4 1.373(5) .
C3 H3A 0.9500 .
C4 C3 1.373(5) 2
C4 H4A 0.9500 .
C7 C6 1.423(6) .
C7 H7A 1.0000 .
C6 H6A 1.0000 .
C14 C10 1.408(6) .
C14 C13 1.421(6) .
C14 H14A 1.0000 .
C13 C12 1.414(6) .
C13 H13A 1.0000 .
C12 C11 1.396(7) .
C12 H12A 1.0000 .
C11 C10 1.408(7) .
C11 H11A 1.0000 .
C10 H10A 1.0000 .
P1 P1 0.504(4) 2
P1 N1 1.777(4) 2
